data_7007536
loop_
_publ_author_name
'de Bettencourt-Dias, Ana'
'Viswanathan, Subha'

_publ_section_title
;
 Nitro-functionalization and luminescence quantum yield of Eu(III) and
 Tb(III) benzoic acid complexes.
;
_journal_issue 34
_journal_name_full 'Dalton transactions (Cambridge, England : 2003)'
_journal_page_first 4093
_journal_page_last 4103
_journal_paper_doi 10.1039/b606970c
_journal_year 2006
_chemical_formula_sum 'C42 H34 N6 O29 Tb2'
_chemical_formula_weight 1404.59
_chemical_name_common 'Terbium 4-Nitrobenzoate'
_chemical_name_systematic
;
?
;
_space_group_IT_number 2
_symmetry_cell_setting triclinic
_symmetry_space_group_name_Hall '-P 1'
_symmetry_space_group_name_H-M 'P -1'
_atom_sites_solution_hydrogens geom
_atom_sites_solution_primary direct
_atom_sites_solution_secondary difmap
_audit_creation_method SHELXL-97
_cell_angle_alpha 75.37(3)
_cell_angle_beta 81.32(3)
_cell_angle_gamma 78.15(3)
_cell_formula_units_Z 2
_cell_length_a 9.2692(19)
_cell_length_b 15.369(3)
_cell_length_c 18.353(4)
_cell_measurement_reflns_used 6330
_cell_measurement_temperature 96(2)
_cell_measurement_theta_max 28.2815
_cell_measurement_theta_min 2.446
_cell_volume 2462.3(10)
_computing_cell_refinement 'Bruker SMART'
_computing_data_collection 'Bruker SMART'
_computing_data_reduction 'Bruker SAINT'
_computing_molecular_graphics 'Bruker SHELXTL'
_computing_publication_material 'Bruker SHELXTL'
_computing_structure_refinement 'SHELXL-97 (Sheldrick, 1997)'
_computing_structure_solution 'SHELXS-97 (Sheldrick, 1990)'
_diffrn_ambient_temperature 96(2)
_diffrn_detector_area_resol_mean 8.3
_diffrn_measured_fraction_theta_full 0.992
_diffrn_measured_fraction_theta_max 0.992
_diffrn_measurement_device_type 'APEX CCD detector'
_diffrn_measurement_method 'Phi and omega scans'
_diffrn_radiation_monochromator graphite
_diffrn_radiation_source 'fine-focus sealed tube'
_diffrn_radiation_type MoK\a
_diffrn_radiation_wavelength 0.71073
_diffrn_reflns_av_R_equivalents 0.0272
_diffrn_reflns_av_sigmaI/netI 0.0391
_diffrn_reflns_limit_h_max 12
_diffrn_reflns_limit_h_min -12
_diffrn_reflns_limit_k_max 20
_diffrn_reflns_limit_k_min -20
_diffrn_reflns_limit_l_max 24
_diffrn_reflns_limit_l_min -24
_diffrn_reflns_number 25707
_diffrn_reflns_theta_full 28.00
_diffrn_reflns_theta_max 28.00
_diffrn_reflns_theta_min 2.00
_diffrn_standards_decay_% 0.001
_exptl_absorpt_coefficient_mu 2.954
_exptl_absorpt_correction_T_max 0.8910
_exptl_absorpt_correction_T_min 0.4711
_exptl_absorpt_correction_type multi-scan
_exptl_absorpt_process_details 'SADABS SHELXL-97 (Sheldrick, 1997)'
_exptl_crystal_colour colorless
_exptl_crystal_density_diffrn 1.895
_exptl_crystal_density_method 'not measured'
_exptl_crystal_description needles
_exptl_crystal_F_000 1380
_exptl_crystal_size_max 0.30
_exptl_crystal_size_mid 0.06
_exptl_crystal_size_min 0.04
_refine_diff_density_max 1.785
_refine_diff_density_min -1.579
_refine_diff_density_rms 0.128
_refine_ls_extinction_method none
_refine_ls_goodness_of_fit_ref 1.041
_refine_ls_hydrogen_treatment constr
_refine_ls_matrix_type full
_refine_ls_number_parameters 712
_refine_ls_number_reflns 11802
_refine_ls_number_restraints 0
_refine_ls_restrained_S_all 1.041
_refine_ls_R_factor_all 0.0360
_refine_ls_R_factor_gt 0.0309
_refine_ls_shift/su_max 0.002
_refine_ls_shift/su_mean 0.000
_refine_ls_structure_factor_coef Fsqd
_refine_ls_weighting_details 'calc w=1/[\s^2^(Fo^2^)+(0.0334P)^2^+3.7647P] where P=(Fo^2^+2Fc^2^)/3'
_refine_ls_weighting_scheme calc
_refine_ls_wR_factor_gt 0.0724
_refine_ls_wR_factor_ref 0.0748
_reflns_number_gt 10487
_reflns_number_total 11802
_reflns_threshold_expression >2sigma(I)
_cod_data_source_file b606970c.txt
_cod_data_source_block pbar1-jan0806a
_cod_depositor_comments
;
The following automatic conversions were performed:
'_symmetry_cell_setting' value 'Triclinic' changed to 'triclinic'
according to '/home/saulius/struct/CIF-dictionaries/cif_core.dic'
dictionary named 'cif_core.dic' version 2.4.1 from 2010-06-29.

Automatic conversion script
Id: cif_fix_enum 1527 2010-12-29 10:47:43Z saulius 
;
_cod_original_cell_volume 2462.2(9)
_cod_original_sg_symbol_H-M P-1
_cod_database_code 7007536

loop_
_symmetry_equiv_pos_as_xyz
'x, y, z'
'-x, -y, -z'

loop_
_atom_site_label
_atom_site_type_symbol
_atom_site_fract_x
_atom_site_fract_y
_atom_site_fract_z
_atom_site_U_iso_or_equiv
_atom_site_adp_type
_atom_site_occupancy
_atom_site_symmetry_multiplicity
_atom_site_calc_flag
_atom_site_refinement_flags
_atom_site_disorder_assembly
_atom_site_disorder_group
C1 C 0.8316(3) 0.6066(2) 0.18398(18) 0.0139(6) Uani 1 1 d . . .
C2 C 0.8334(4) 0.5527(2) 0.12596(19) 0.0147(6) Uani 1 1 d . . .
C3 C 0.7267(4) 0.5799(2) 0.07489(19) 0.0185(7) Uani 1 1 d . . .
H3 H 0.6601 0.6361 0.0730 0.022 Uiso 1 1 calc R . .
C4 C 0.7171(4) 0.5252(2) 0.0268(2) 0.0205(7) Uani 1 1 d . . .
H4 H 0.6433 0.5422 -0.0074 0.025 Uiso 1 1 calc R . .
C5 C 0.8191(4) 0.4446(2) 0.03028(19) 0.0183(7) Uani 1 1 d . . .
C6 C 0.9300(4) 0.4177(2) 0.0778(2) 0.0185(7) Uani 1 1 d . . .
H6 H 1.0003 0.3632 0.0773 0.022 Uiso 1 1 calc R . .
C7 C 0.9356(4) 0.4726(2) 0.12629(19) 0.0169(6) Uani 1 1 d . . .
H7 H 1.0101 0.4554 0.1601 0.020 Uiso 1 1 calc R . .
C8 C 1.0307(4) 0.5427(2) 0.38063(18) 0.0134(6) Uani 1 1 d . . .
C9 C 1.1059(4) 0.4450(2) 0.3862(2) 0.0157(6) Uani 1 1 d . . .
C10 C 1.0502(4) 0.3742(2) 0.4381(2) 0.0218(7) Uani 1 1 d . . .
H10 H 0.9691 0.3873 0.4743 0.026 Uiso 1 1 calc R . .
C11 C 1.1124(5) 0.2840(2) 0.4373(2) 0.0265(8) Uani 1 1 d . . .
H11 H 1.0751 0.2350 0.4728 0.032 Uiso 1 1 calc R . .
C12 C 1.2298(4) 0.2677(2) 0.3836(2) 0.0224(7) Uani 1 1 d . . .
C13 C 1.2872(4) 0.3364(3) 0.3323(3) 0.0359(11) Uani 1 1 d . . .
H13 H 1.3684 0.3231 0.2962 0.043 Uiso 1 1 calc R . .
C14 C 1.2246(4) 0.4264(3) 0.3338(3) 0.0327(10) Uani 1 1 d . . .
H14 H 1.2637 0.4752 0.2988 0.039 Uiso 1 1 calc R . .
C15 C 1.5604(4) 0.5464(2) 0.30902(18) 0.0131(6) Uani 1 1 d . . .
C16 C 1.6254(3) 0.4583(2) 0.28590(19) 0.0139(6) Uani 1 1 d . . .
C17 C 1.5685(4) 0.4364(2) 0.22759(19) 0.0164(6) Uani 1 1 d . . .
H17 H 1.4855 0.4754 0.2052 0.020 Uiso 1 1 calc R . .
C18 C 1.6323(4) 0.3583(2) 0.2024(2) 0.0215(7) Uani 1 1 d . . .
H18 H 1.5964 0.3439 0.1618 0.026 Uiso 1 1 calc R . .
C19 C 1.7500(4) 0.3020(2) 0.2381(2) 0.0240(8) Uani 1 1 d . . .
C20 C 1.8082(4) 0.3207(2) 0.2963(2) 0.0238(8) Uani 1 1 d . . .
H20 H 1.8885 0.2798 0.3198 0.029 Uiso 1 1 calc R . .
C21 C 1.7463(4) 0.4009(2) 0.3196(2) 0.0202(7) Uani 1 1 d . . .
H21 H 1.7863 0.4166 0.3583 0.024 Uiso 1 1 calc R . .
C22 C 0.9586(4) 0.8332(2) 0.36769(18) 0.0141(6) Uani 1 1 d . . .
C23 C 0.8901(4) 0.9227(2) 0.38827(19) 0.0162(6) Uani 1 1 d . . .
C24 C 0.9779(4) 0.9800(2) 0.3996(2) 0.0218(7) Uani 1 1 d . . .
H24 H 1.0827 0.9652 0.3905 0.026 Uiso 1 1 calc R . .
C25 C 0.9137(5) 1.0585(2) 0.4242(2) 0.0265(8) Uani 1 1 d . . .
H25 H 0.9729 1.0980 0.4326 0.032 Uiso 1 1 calc R . .
C26 C 0.7598(5) 1.0780(3) 0.4361(2) 0.0284(9) Uani 1 1 d . . .
C27 C 0.6693(5) 1.0239(3) 0.4223(2) 0.0305(9) Uani 1 1 d . . .
H27 H 0.5644 1.0400 0.4293 0.037 Uiso 1 1 calc R . .
C28 C 0.7363(4) 0.9461(3) 0.3980(2) 0.0233(8) Uani 1 1 d . . .
H28 H 0.6769 0.9078 0.3878 0.028 Uiso 1 1 calc R . .
C29 C 1.0297(3) 0.8285(2) 0.18170(18) 0.0141(6) Uani 1 1 d . . .
C30 C 0.9355(3) 0.8964(2) 0.12651(18) 0.0138(6) Uani 1 1 d . . .
C31 C 0.9494(4) 0.9880(2) 0.10937(19) 0.0185(7) Uani 1 1 d . . .
H31 H 1.0203 1.0069 0.1317 0.022 Uiso 1 1 calc R . .
C32 C 0.8595(4) 1.0519(2) 0.0596(2) 0.0225(8) Uani 1 1 d . . .
H32 H 0.8649 1.1150 0.0489 0.027 Uiso 1 1 calc R . .
C33 C 0.7619(4) 1.0207(3) 0.0262(2) 0.0253(8) Uani 1 1 d . . .
C34 C 0.7499(4) 0.9298(3) 0.0403(2) 0.0268(8) Uani 1 1 d . . .
H34 H 0.6847 0.9105 0.0148 0.032 Uiso 1 1 calc R . .
C35 C 0.8350(4) 0.8672(3) 0.0925(2) 0.0211(7) Uani 1 1 d . . .
H35 H 0.8251 0.8047 0.1050 0.025 Uiso 1 1 calc R . .
C36 C 0.5080(4) 0.8537(2) 0.26666(18) 0.0135(6) Uani 1 1 d . . .
C37 C 0.4543(4) 0.9541(2) 0.23695(18) 0.0146(6) Uani 1 1 d . . .
C38 C 0.5555(4) 1.0119(2) 0.2045(2) 0.0189(7) Uani 1 1 d . . .
H38 H 0.6587 0.9882 0.2021 0.023 Uiso 1 1 calc R . .
C39 C 0.5066(4) 1.1037(2) 0.1756(2) 0.0234(8) Uani 1 1 d . . .
H39 H 0.5745 1.1435 0.1518 0.028 Uiso 1 1 calc R . .
C40 C 0.3552(4) 1.1358(2) 0.1826(2) 0.0268(8) Uani 1 1 d . . .
C41 C 0.2514(4) 1.0804(3) 0.2149(3) 0.0287(9) Uani 1 1 d . . .
H41 H 0.1484 1.1048 0.2187 0.034 Uiso 1 1 calc R . .
C42 C 0.3029(4) 0.9880(2) 0.2415(2) 0.0213(7) Uani 1 1 d . . .
H42 H 0.2346 0.9478 0.2630 0.026 Uiso 1 1 calc R . .
N1 N 0.8064(4) 0.3848(2) -0.01871(17) 0.0241(7) Uani 1 1 d . . .
N2 N 1.2945(4) 0.1722(2) 0.38061(19) 0.0274(7) Uani 1 1 d . . .
N3 N 1.8196(4) 0.2193(2) 0.2098(2) 0.0312(8) Uani 1 1 d . . .
N4 N 0.6905(5) 1.1577(3) 0.4678(2) 0.0418(10) Uani 1 1 d . . .
N5 N 0.6644(4) 1.0869(3) -0.0262(2) 0.0361(9) Uani 1 1 d . . .
N6 N 0.3022(4) 1.2347(2) 0.1558(3) 0.0403(10) Uani 1 1 d . . .
O1 O 0.7301(2) 0.67491(16) 0.18731(14) 0.0165(5) Uani 1 1 d . . .
O2 O 0.9280(2) 0.58088(15) 0.23046(13) 0.0149(5) Uani 1 1 d . . .
O3 O 0.6889(3) 0.3969(2) -0.04635(17) 0.0343(7) Uani 1 1 d . . .
O4 O 0.9130(3) 0.32621(19) -0.03051(17) 0.0311(6) Uani 1 1 d . . .
O5 O 0.8969(3) 0.55779(15) 0.40677(13) 0.0166(5) Uani 1 1 d . . .
O6 O 1.0978(3) 0.60646(15) 0.34519(14) 0.0177(5) Uani 1 1 d . . .
O7 O 1.2359(4) 0.11112(19) 0.42117(19) 0.0436(8) Uani 1 1 d . . .
O8 O 1.4058(3) 0.1602(2) 0.3361(2) 0.0385(7) Uani 1 1 d . . .
O9 O 1.4283(3) 0.57888(16) 0.29793(14) 0.0177(5) Uani 1 1 d . . .
O10 O 1.6414(3) 0.58221(17) 0.33750(15) 0.0205(5) Uani 1 1 d . . .
O11 O 1.8028(4) 0.2189(2) 0.1455(2) 0.0413(8) Uani 1 1 d . . .
O12 O 1.8907(4) 0.1571(2) 0.2525(2) 0.0508(10) Uani 1 1 d . . .
O13 O 0.8732(3) 0.77636(16) 0.37720(13) 0.0165(5) Uani 1 1 d . . .
O14 O 1.0933(2) 0.82067(16) 0.34382(14) 0.0169(5) Uani 1 1 d . . .
O15 O 0.5543(4) 1.1726(3) 0.4807(2) 0.0608(11) Uani 1 1 d . . .
O16 O 0.7725(5) 1.2042(2) 0.48019(19) 0.0483(9) Uani 1 1 d . . .
O17 O 0.9758(2) 0.76319(15) 0.22678(13) 0.0137(4) Uani 1 1 d . . .
O18 O 1.1614(2) 0.83738(16) 0.18174(13) 0.0170(5) Uani 1 1 d . . .
O19 O 0.6011(3) 1.0587(3) -0.06712(18) 0.0487(10) Uani 1 1 d . . .
O20 O 0.6520(4) 1.1678(2) -0.02536(18) 0.0524(10) Uani 1 1 d . . .
O21 O 0.4132(3) 0.80249(16) 0.29055(14) 0.0182(5) Uani 1 1 d . . .
O22 O 0.6460(2) 0.82628(15) 0.26712(14) 0.0161(5) Uani 1 1 d . . .
O23 O 0.1705(4) 1.2640(2) 0.1724(3) 0.0697(14) Uani 1 1 d . . .
O24 O 0.3905(4) 1.2827(2) 0.1210(2) 0.0524(10) Uani 1 1 d . . .
O25 O 0.6144(2) 0.70198(16) 0.42176(14) 0.0170(5) Uani 1 1 d . . .
O26 O 1.2108(3) 0.62252(17) 0.19596(14) 0.0190(5) Uani 1 1 d . . .
O27 O 1.3121(3) 0.67640(16) 0.41368(13) 0.0174(5) Uani 1 1 d . . .
O28 O 1.4336(2) 0.71951(17) 0.16692(14) 0.0187(5) Uani 1 1 d . . .
O30 O 0.3465(3) 0.50446(19) 0.48947(17) 0.0329(7) Uani 1 1 d . . .
Tb1 Tb 0.798368(16) 0.688702(10) 0.311421(8) 0.01142(4) Uani 1 1 d . . .
Tb2 Tb 1.252188(15) 0.711356(9) 0.280926(8) 0.01086(4) Uani 1 1 d . . .

loop_
_atom_site_aniso_label
_atom_site_aniso_U_11
_atom_site_aniso_U_22
_atom_site_aniso_U_33
_atom_site_aniso_U_23
_atom_site_aniso_U_13
_atom_site_aniso_U_12
C1 0.0109(14) 0.0139(15) 0.0162(15) -0.0005(12) -0.0017(12) -0.0042(12)
C2 0.0143(15) 0.0148(15) 0.0154(15) -0.0035(12) -0.0006(12) -0.0043(12)
C3 0.0182(16) 0.0191(16) 0.0179(16) -0.0049(13) -0.0028(13) -0.0008(13)
C4 0.0199(17) 0.0243(18) 0.0190(17) -0.0052(14) -0.0041(13) -0.0057(14)
C5 0.0227(17) 0.0206(17) 0.0133(16) -0.0064(13) 0.0015(13) -0.0070(14)
C6 0.0183(16) 0.0161(16) 0.0198(17) -0.0037(13) 0.0017(13) -0.0032(13)
C7 0.0126(15) 0.0183(16) 0.0194(16) -0.0038(13) -0.0009(12) -0.0028(12)
C8 0.0139(15) 0.0134(15) 0.0132(15) -0.0037(12) -0.0047(12) 0.0003(12)
C9 0.0123(15) 0.0131(15) 0.0223(17) -0.0042(13) -0.0061(12) -0.0002(12)
C10 0.033(2) 0.0162(16) 0.0151(16) -0.0033(13) 0.0007(14) -0.0038(14)
C11 0.047(2) 0.0136(17) 0.0165(17) 0.0002(13) -0.0049(16) -0.0029(16)
C12 0.0252(18) 0.0136(16) 0.029(2) -0.0069(14) -0.0114(15) 0.0033(14)
C13 0.0185(19) 0.0201(19) 0.066(3) -0.016(2) 0.0140(19) -0.0025(15)
C14 0.0220(19) 0.0156(17) 0.057(3) -0.0117(18) 0.0154(18) -0.0057(15)
C15 0.0153(15) 0.0094(14) 0.0125(15) -0.0004(11) 0.0027(12) -0.0032(11)
C16 0.0110(14) 0.0116(14) 0.0173(16) -0.0025(12) 0.0014(12) -0.0011(11)
C17 0.0129(15) 0.0153(15) 0.0209(17) -0.0035(13) -0.0003(12) -0.0040(12)
C18 0.0193(17) 0.0216(17) 0.0253(19) -0.0096(15) 0.0040(14) -0.0067(14)
C19 0.0247(19) 0.0134(16) 0.029(2) -0.0067(14) 0.0127(15) -0.0017(14)
C20 0.0206(17) 0.0171(17) 0.0260(19) 0.0005(14) 0.0008(14) 0.0050(14)
C21 0.0174(16) 0.0203(17) 0.0199(17) -0.0027(14) -0.0038(13) 0.0021(13)
C22 0.0136(15) 0.0152(15) 0.0138(15) -0.0049(12) -0.0041(12) 0.0004(12)
C23 0.0168(16) 0.0143(15) 0.0159(16) -0.0049(12) -0.0029(12) 0.0037(12)
C24 0.0247(18) 0.0197(17) 0.0223(18) -0.0075(14) -0.0037(14) -0.0030(14)
C25 0.043(2) 0.0157(17) 0.0224(19) -0.0077(14) -0.0042(16) -0.0030(16)
C26 0.044(2) 0.0175(17) 0.0195(18) -0.0089(14) -0.0031(16) 0.0097(16)
C27 0.028(2) 0.029(2) 0.029(2) -0.0113(17) -0.0039(16) 0.0126(16)
C28 0.0198(18) 0.0206(17) 0.0284(19) -0.0086(15) -0.0049(14) 0.0046(14)
C29 0.0116(14) 0.0156(15) 0.0137(15) -0.0036(12) -0.0015(12) 0.0010(12)
C30 0.0087(14) 0.0192(16) 0.0108(14) -0.0018(12) -0.0001(11) 0.0009(12)
C31 0.0180(16) 0.0175(16) 0.0166(16) -0.0030(13) -0.0006(13) 0.0024(13)
C32 0.0286(19) 0.0168(16) 0.0145(16) -0.0004(13) 0.0021(14) 0.0063(14)
C33 0.0141(16) 0.035(2) 0.0142(16) 0.0058(15) 0.0003(13) 0.0073(15)
C34 0.0162(17) 0.041(2) 0.0198(18) 0.0037(16) -0.0068(14) -0.0080(16)
C35 0.0176(17) 0.0222(18) 0.0208(18) 0.0012(14) -0.0042(13) -0.0035(14)
C36 0.0144(15) 0.0125(15) 0.0143(15) -0.0042(12) -0.0040(12) -0.0009(12)
C37 0.0162(15) 0.0116(14) 0.0158(15) -0.0037(12) -0.0042(12) 0.0008(12)
C38 0.0173(16) 0.0162(16) 0.0214(17) -0.0038(13) -0.0003(13) -0.0006(13)
C39 0.0270(19) 0.0142(16) 0.0276(19) -0.0001(14) -0.0047(15) -0.0050(14)
C40 0.031(2) 0.0115(16) 0.038(2) -0.0020(15) -0.0198(17) 0.0038(14)
C41 0.0174(18) 0.0188(18) 0.049(3) -0.0058(17) -0.0143(17) 0.0041(14)
C42 0.0151(16) 0.0147(16) 0.034(2) -0.0044(14) -0.0071(14) 0.0008(13)
N1 0.0318(18) 0.0273(17) 0.0168(15) -0.0095(13) 0.0028(13) -0.0114(14)
N2 0.0366(19) 0.0172(15) 0.0299(18) -0.0095(14) -0.0164(15) 0.0065(14)
N3 0.0300(18) 0.0184(16) 0.041(2) -0.0115(15) 0.0140(15) -0.0032(14)
N4 0.070(3) 0.0232(18) 0.0266(19) -0.0133(15) -0.0049(18) 0.0131(19)
N5 0.0193(16) 0.049(2) 0.0206(17) 0.0126(16) 0.0022(13) 0.0096(15)
N6 0.043(2) 0.0149(16) 0.064(3) 0.0004(17) -0.032(2) 0.0005(15)
O1 0.0142(11) 0.0152(11) 0.0217(12) -0.0074(9) -0.0062(9) 0.0011(9)
O2 0.0095(10) 0.0167(11) 0.0192(12) -0.0065(9) -0.0028(9) 0.0003(9)
O3 0.0292(15) 0.0508(19) 0.0324(16) -0.0245(15) -0.0034(12) -0.0096(14)
O4 0.0344(16) 0.0306(15) 0.0332(16) -0.0198(13) -0.0004(12) -0.0036(12)
O5 0.0137(11) 0.0146(11) 0.0193(12) -0.0019(9) -0.0026(9) 0.0005(9)
O6 0.0193(12) 0.0113(11) 0.0221(13) -0.0051(9) 0.0034(10) -0.0041(9)
O7 0.074(2) 0.0120(13) 0.0397(18) -0.0022(13) -0.0063(17) -0.0011(14)
O8 0.0368(17) 0.0239(15) 0.054(2) -0.0175(14) -0.0074(15) 0.0085(13)
O9 0.0156(11) 0.0142(11) 0.0225(12) -0.0055(10) -0.0064(9) 0.0041(9)
O10 0.0191(12) 0.0200(12) 0.0265(13) -0.0113(10) -0.0011(10) -0.0063(10)
O11 0.0443(19) 0.0338(17) 0.052(2) -0.0296(16) 0.0091(15) -0.0058(14)
O12 0.058(2) 0.0219(15) 0.056(2) -0.0067(15) 0.0122(18) 0.0136(15)
O13 0.0159(11) 0.0174(11) 0.0176(12) -0.0063(9) 0.0001(9) -0.0046(9)
O14 0.0112(11) 0.0159(11) 0.0247(13) -0.0092(10) -0.0030(9) 0.0019(9)
O15 0.059(2) 0.055(2) 0.068(3) -0.043(2) -0.009(2) 0.0294(19)
O16 0.086(3) 0.0219(15) 0.0348(18) -0.0156(14) 0.0017(17) 0.0000(17)
O17 0.0136(11) 0.0125(10) 0.0137(11) -0.0015(9) -0.0022(8) -0.0009(8)
O18 0.0119(11) 0.0177(11) 0.0200(12) -0.0012(9) -0.0055(9) -0.0002(9)
O19 0.0255(16) 0.074(2) 0.0322(17) 0.0225(17) -0.0146(14) -0.0109(16)
O20 0.061(2) 0.044(2) 0.0277(17) 0.0040(15) -0.0056(15) 0.0312(17)
O21 0.0145(11) 0.0140(11) 0.0258(13) -0.0017(10) -0.0052(10) -0.0035(9)
O22 0.0120(11) 0.0127(11) 0.0212(12) -0.0018(9) -0.0022(9) 0.0011(9)
O23 0.042(2) 0.0231(17) 0.136(4) -0.005(2) -0.033(2) 0.0131(15)
O24 0.061(2) 0.0163(15) 0.074(3) 0.0106(16) -0.028(2) -0.0046(15)
O25 0.0117(11) 0.0189(12) 0.0204(12) -0.0077(10) 0.0017(9) -0.0012(9)
O26 0.0121(11) 0.0240(13) 0.0229(13) -0.0094(10) -0.0034(9) -0.0019(9)
O27 0.0183(12) 0.0154(11) 0.0164(12) -0.0027(9) -0.0007(9) -0.0005(9)
O28 0.0108(11) 0.0226(12) 0.0187(12) 0.0004(10) -0.0014(9) -0.0002(9)
O30 0.0360(16) 0.0217(14) 0.0343(16) 0.0084(12) -0.0037(13) -0.0083(12)
Tb1 0.01007(7) 0.00910(7) 0.01483(8) -0.00315(6) -0.00252(5) 0.00031(5)
Tb2 0.00867(7) 0.00889(7) 0.01429(8) -0.00227(6) -0.00219(5) 0.00036(5)

loop_
_atom_type_symbol
_atom_type_description
_atom_type_scat_dispersion_real
_atom_type_scat_dispersion_imag
_atom_type_scat_source
C C 0.0033 0.0016 'International Tables Vol C Tables 4.2.6.8 and 6.1.1.4'
H H 0.0000 0.0000 'International Tables Vol C Tables 4.2.6.8 and 6.1.1.4'
N N 0.0061 0.0033 'International Tables Vol C Tables 4.2.6.8 and 6.1.1.4'
O O 0.0106 0.0060 'International Tables Vol C Tables 4.2.6.8 and 6.1.1.4'
Tb Tb -0.1723 4.1537 'International Tables Vol C Tables 4.2.6.8 and 6.1.1.4'

loop_
_geom_angle_atom_site_label_1
_geom_angle_atom_site_label_2
_geom_angle_atom_site_label_3
_geom_angle
_geom_angle_site_symmetry_1
_geom_angle_site_symmetry_3
_geom_angle_publ_flag
O2 C1 O1 121.2(3) . . ?
O2 C1 C2 119.4(3) . . ?
O1 C1 C2 119.4(3) . . ?
C7 C2 C3 120.0(3) . . ?
C7 C2 C1 119.9(3) . . ?
C3 C2 C1 120.0(3) . . ?
C4 C3 C2 120.4(3) . . ?
C4 C3 H3 119.8 . . ?
C2 C3 H3 119.8 . . ?
C3 C4 C5 117.7(3) . . ?
C3 C4 H4 121.2 . . ?
C5 C4 H4 121.2 . . ?
C6 C5 C4 123.4(3) . . ?
C6 C5 N1 118.6(3) . . ?
C4 C5 N1 118.0(3) . . ?
C5 C6 C7 117.8(3) . . ?
C5 C6 H6 121.1 . . ?
C7 C6 H6 121.1 . . ?
C6 C7 C2 120.7(3) . . ?
C6 C7 H7 119.7 . . ?
C2 C7 H7 119.7 . . ?
O6 C8 O5 121.6(3) . . ?
O6 C8 C9 119.9(3) . . ?
O5 C8 C9 118.2(3) . . ?
C14 C9 C10 120.2(3) . . ?
C14 C9 C8 118.5(3) . . ?
C10 C9 C8 121.1(3) . . ?
C9 C10 C11 120.3(3) . . ?
C9 C10 H10 119.9 . . ?
C11 C10 H10 119.9 . . ?
C12 C11 C10 118.2(3) . . ?
C12 C11 H11 120.9 . . ?
C10 C11 H11 120.9 . . ?
C13 C12 C11 122.5(3) . . ?
C13 C12 N2 118.6(3) . . ?
C11 C12 N2 118.9(3) . . ?
C12 C13 C14 118.8(4) . . ?
C12 C13 H13 120.6 . . ?
C14 C13 H13 120.6 . . ?
C9 C14 C13 120.0(4) . . ?
C9 C14 H14 120.0 . . ?
C13 C14 H14 120.0 . . ?
O9 C15 O10 124.8(3) . . ?
O9 C15 C16 116.9(3) . . ?
O10 C15 C16 118.3(3) . . ?
C21 C16 C17 120.2(3) . . ?
C21 C16 C15 120.2(3) . . ?
C17 C16 C15 119.5(3) . . ?
C18 C17 C16 120.5(3) . . ?
C18 C17 H17 119.8 . . ?
C16 C17 H17 119.8 . . ?
C17 C18 C19 117.8(3) . . ?
C17 C18 H18 121.1 . . ?
C19 C18 H18 121.1 . . ?
C20 C19 C18 123.5(3) . . ?
C20 C19 N3 119.0(4) . . ?
C18 C19 N3 117.5(4) . . ?
C19 C20 C21 118.2(3) . . ?
C19 C20 H20 120.9 . . ?
C21 C20 H20 120.9 . . ?
C20 C21 C16 119.8(3) . . ?
C20 C21 H21 120.1 . . ?
C16 C21 H21 120.1 . . ?
O14 C22 O13 125.5(3) . . ?
O14 C22 C23 118.6(3) . . ?
O13 C22 C23 115.8(3) . . ?
C24 C23 C28 120.1(3) . . ?
C24 C23 C22 120.9(3) . . ?
C28 C23 C22 119.0(3) . . ?
C25 C24 C23 120.3(4) . . ?
C25 C24 H24 119.8 . . ?
C23 C24 H24 119.8 . . ?
C24 C25 C26 118.0(4) . . ?
C24 C25 H25 121.0 . . ?
C26 C25 H25 121.0 . . ?
C27 C26 C25 122.9(3) . . ?
C27 C26 N4 118.6(4) . . ?
C25 C26 N4 118.5(4) . . ?
C28 C27 C26 117.8(4) . . ?
C28 C27 H27 121.1 . . ?
C26 C27 H27 121.1 . . ?
C27 C28 C23 120.8(4) . . ?
C27 C28 H28 119.6 . . ?
C23 C28 H28 119.6 . . ?
O18 C29 O17 121.5(3) . . ?
O18 C29 C30 118.9(3) . . ?
O17 C29 C30 119.5(3) . . ?
C31 C30 C35 120.7(3) . . ?
C31 C30 C29 119.6(3) . . ?
C35 C30 C29 119.7(3) . . ?
C32 C31 C30 120.0(3) . . ?
C32 C31 H31 120.0 . . ?
C30 C31 H31 120.0 . . ?
C33 C32 C31 118.0(3) . . ?
C33 C32 H32 121.0 . . ?
C31 C32 H32 121.0 . . ?
C34 C33 C32 123.0(3) . . ?
C34 C33 N5 117.8(4) . . ?
C32 C33 N5 119.2(4) . . ?
C33 C34 C35 118.6(4) . . ?
C33 C34 H34 120.7 . . ?
C35 C34 H34 120.7 . . ?
C34 C35 C30 119.7(3) . . ?
C34 C35 H35 120.2 . . ?
C30 C35 H35 120.2 . . ?
O21 C36 O22 123.9(3) . . ?
O21 C36 C37 118.3(3) . . ?
O22 C36 C37 117.8(3) . . ?
C38 C37 C42 120.5(3) . . ?
C38 C37 C36 120.1(3) . . ?
C42 C37 C36 119.4(3) . . ?
C39 C38 C37 120.3(3) . . ?
C39 C38 H38 119.9 . . ?
C37 C38 H38 119.9 . . ?
C38 C39 C40 117.9(3) . . ?
C38 C39 H39 121.1 . . ?
C40 C39 H39 121.1 . . ?
C41 C40 C39 123.4(3) . . ?
C41 C40 N6 118.3(4) . . ?
C39 C40 N6 118.3(4) . . ?
C40 C41 C42 117.7(3) . . ?
C40 C41 H41 121.2 . . ?
C42 C41 H41 121.2 . . ?
C41 C42 C37 120.2(3) . . ?
C41 C42 H42 119.9 . . ?
C37 C42 H42 119.9 . . ?
O4 N1 O3 123.4(3) . . ?
O4 N1 C5 118.7(3) . . ?
O3 N1 C5 117.9(3) . . ?
O7 N2 O8 124.1(3) . . ?
O7 N2 C12 119.0(3) . . ?
O8 N2 C12 116.9(3) . . ?
O11 N3 O12 124.8(4) . . ?
O11 N3 C19 117.7(4) . . ?
O12 N3 C19 117.5(4) . . ?
O16 N4 O15 124.4(4) . . ?
O16 N4 C26 117.6(4) . . ?
O15 N4 C26 118.0(4) . . ?
O19 N5 O20 124.3(4) . . ?
O19 N5 C33 118.9(4) . . ?
O20 N5 C33 116.8(4) . . ?
O24 N6 O23 123.8(4) . . ?
O24 N6 C40 118.8(4) . . ?
O23 N6 C40 117.4(4) . . ?
C1 O1 Tb1 92.74(19) . . ?
C1 O2 Tb1 93.51(19) . . ?
C8 O5 Tb1 101.5(2) . . ?
C8 O6 Tb2 172.4(2) . . ?
C8 O6 Tb1 80.07(18) . . ?
Tb2 O6 Tb1 107.29(9) . . ?
C15 O9 Tb2 144.6(2) . . ?
C15 O10 Tb1 144.4(2) . 1_655 ?
C22 O13 Tb1 139.7(2) . . ?
C22 O14 Tb2 134.5(2) . . ?
C29 O17 Tb1 157.8(2) . . ?
C29 O17 Tb2 85.45(18) . . ?
Tb1 O17 Tb2 110.96(9) . . ?
C29 O18 Tb2 103.4(2) . . ?
C36 O21 Tb2 155.9(2) . 1_455 ?
C36 O22 Tb1 135.7(2) . . ?
O13 Tb1 O22 81.05(9) . . ?
O13 Tb1 O10 136.13(9) . 1_455 ?
O22 Tb1 O10 103.78(9) . 1_455 ?
O13 Tb1 O17 75.07(8) . . ?
O22 Tb1 O17 81.49(8) . . ?
O10 Tb1 O17 148.61(8) 1_455 . ?
O13 Tb1 O5 86.56(8) . . ?
O22 Tb1 O5 155.53(8) . . ?
O10 Tb1 O5 71.28(9) 1_455 . ?
O17 Tb1 O5 115.62(8) . . ?
O13 Tb1 O25 71.91(8) . . ?
O22 Tb1 O25 77.77(9) . . ?
O10 Tb1 O25 66.88(8) 1_455 . ?
O17 Tb1 O25 143.18(8) . . ?
O5 Tb1 O25 78.35(8) . . ?
O13 Tb1 O2 134.96(8) . . ?
O22 Tb1 O2 124.28(8) . . ?
O10 Tb1 O2 78.40(8) 1_455 . ?
O17 Tb1 O2 73.45(8) . . ?
O5 Tb1 O2 79.02(8) . . ?
O25 Tb1 O2 143.09(8) . . ?
O13 Tb1 O1 147.76(8) . . ?
O22 Tb1 O1 75.41(8) . . ?
O10 Tb1 O1 71.88(9) 1_455 . ?
O17 Tb1 O1 79.88(8) . . ?
O5 Tb1 O1 122.96(8) . . ?
O25 Tb1 O1 122.73(8) . . ?
O2 Tb1 O1 51.93(8) . . ?
O13 Tb1 O6 72.79(8) . . ?
O22 Tb1 O6 143.71(7) . . ?
O10 Tb1 O6 112.51(8) 1_455 . ?
O17 Tb1 O6 67.91(7) . . ?
O5 Tb1 O6 47.73(7) . . ?
O25 Tb1 O6 115.80(8) . . ?
O2 Tb1 O6 65.94(7) . . ?
O1 Tb1 O6 115.78(8) . . ?
O21 Tb2 O9 94.11(8) 1_655 . ?
O21 Tb2 O6 146.83(9) 1_655 . ?
O9 Tb2 O6 80.89(9) . . ?
O21 Tb2 O14 77.95(8) 1_655 . ?
O9 Tb2 O14 144.44(8) . . ?
O6 Tb2 O14 87.22(8) . . ?
O21 Tb2 O18 84.84(8) 1_655 . ?
O9 Tb2 O18 140.18(9) . . ?
O6 Tb2 O18 119.65(8) . . ?
O14 Tb2 O18 74.28(9) . . ?
O21 Tb2 O26 139.70(9) 1_655 . ?
O9 Tb2 O26 72.85(8) . . ?
O6 Tb2 O26 70.19(8) . . ?
O14 Tb2 O26 133.57(8) . . ?
O18 Tb2 O26 82.45(8) . . ?
O21 Tb2 O28 72.85(9) 1_655 . ?
O9 Tb2 O28 71.44(9) . . ?
O6 Tb2 O28 133.93(8) . . ?
O14 Tb2 O28 135.43(8) . . ?
O18 Tb2 O28 70.28(8) . . ?
O26 Tb2 O28 66.85(8) . . ?
O21 Tb2 O27 70.50(9) 1_655 . ?
O9 Tb2 O27 73.02(9) . . ?
O6 Tb2 O27 76.72(9) . . ?
O14 Tb2 O27 71.65(8) . . ?
O18 Tb2 O27 141.22(8) . . ?
O26 Tb2 O27 135.34(8) . . ?
O28 Tb2 O27 125.91(8) . . ?
O21 Tb2 O17 128.61(8) 1_655 . ?
O9 Tb2 O17 135.17(8) . . ?
O6 Tb2 O17 70.06(8) . . ?
O14 Tb2 O17 68.69(8) . . ?
O18 Tb2 O17 49.62(7) . . ?
O26 Tb2 O17 65.61(8) . . ?
O28 Tb2 O17 105.32(7) . . ?
O27 Tb2 O17 128.59(8) . . ?

loop_
_geom_bond_atom_site_label_1
_geom_bond_atom_site_label_2
_geom_bond_distance
_geom_bond_site_symmetry_2
_geom_bond_publ_flag
C1 O2 1.264(4) . ?
C1 O1 1.264(4) . ?
C1 C2 1.501(5) . ?
C2 C7 1.390(5) . ?
C2 C3 1.394(5) . ?
C3 C4 1.387(5) . ?
C3 H3 0.9500 . ?
C4 C5 1.388(5) . ?
C4 H4 0.9500 . ?
C5 C6 1.380(5) . ?
C5 N1 1.470(4) . ?
C6 C7 1.386(5) . ?
C6 H6 0.9500 . ?
C7 H7 0.9500 . ?
C8 O6 1.256(4) . ?
C8 O5 1.257(4) . ?
C8 C9 1.505(4) . ?
C9 C14 1.380(5) . ?
C9 C10 1.385(5) . ?
C10 C11 1.389(5) . ?
C10 H10 0.9500 . ?
C11 C12 1.381(6) . ?
C11 H11 0.9500 . ?
C12 C13 1.365(6) . ?
C12 N2 1.479(4) . ?
C13 C14 1.391(5) . ?
C13 H13 0.9500 . ?
C14 H14 0.9500 . ?
C15 O9 1.251(4) . ?
C15 O10 1.254(4) . ?
C15 C16 1.502(4) . ?
C16 C21 1.394(5) . ?
C16 C17 1.401(5) . ?
C17 C18 1.381(5) . ?
C17 H17 0.9500 . ?
C18 C19 1.382(5) . ?
C18 H18 0.9500 . ?
C19 C20 1.381(6) . ?
C19 N3 1.482(5) . ?
C20 C21 1.390(5) . ?
C20 H20 0.9500 . ?
C21 H21 0.9500 . ?
C22 O14 1.251(4) . ?
C22 O13 1.259(4) . ?
C22 C23 1.507(4) . ?
C23 C24 1.385(5) . ?
C23 C28 1.392(5) . ?
C24 C25 1.383(5) . ?
C24 H24 0.9500 . ?
C25 C26 1.391(6) . ?
C25 H25 0.9500 . ?
C26 C27 1.385(6) . ?
C26 N4 1.475(5) . ?
C27 C28 1.377(5) . ?
C27 H27 0.9500 . ?
C28 H28 0.9500 . ?
C29 O18 1.256(4) . ?
C29 O17 1.266(4) . ?
C29 C30 1.496(4) . ?
C30 C31 1.392(5) . ?
C30 C35 1.395(5) . ?
C31 C32 1.390(5) . ?
C31 H31 0.9500 . ?
C32 C33 1.386(6) . ?
C32 H32 0.9500 . ?
C33 C34 1.381(6) . ?
C33 N5 1.471(5) . ?
C34 C35 1.383(5) . ?
C34 H34 0.9500 . ?
C35 H35 0.9500 . ?
C36 O21 1.256(4) . ?
C36 O22 1.263(4) . ?
C36 C37 1.506(4) . ?
C37 C38 1.389(5) . ?
C37 C42 1.390(5) . ?
C38 C39 1.381(5) . ?
C38 H38 0.9500 . ?
C39 C40 1.387(5) . ?
C39 H39 0.9500 . ?
C40 C41 1.382(6) . ?
C40 N6 1.477(5) . ?
C41 C42 1.388(5) . ?
C41 H41 0.9500 . ?
C42 H42 0.9500 . ?
N1 O4 1.226(4) . ?
N1 O3 1.231(4) . ?
N2 O7 1.210(5) . ?
N2 O8 1.229(5) . ?
N3 O11 1.215(5) . ?
N3 O12 1.217(5) . ?
N4 O16 1.224(5) . ?
N4 O15 1.234(6) . ?
N5 O19 1.224(5) . ?
N5 O20 1.229(5) . ?
N6 O24 1.214(5) . ?
N6 O23 1.232(5) . ?
O1 Tb1 2.523(2) . ?
O2 Tb1 2.507(2) . ?
O5 Tb1 2.428(2) . ?
O6 Tb2 2.349(2) . ?
O6 Tb1 2.893(3) . ?
O9 Tb2 2.318(2) . ?
O10 Tb1 2.323(2) 1_655 ?
O13 Tb1 2.283(2) . ?
O14 Tb2 2.403(2) . ?
O17 Tb1 2.352(2) . ?
O17 Tb2 2.778(2) . ?
O18 Tb2 2.405(2) . ?
O21 Tb2 2.299(2) 1_455 ?
O22 Tb1 2.319(2) . ?
O25 Tb1 2.464(2) . ?
O26 Tb2 2.432(2) . ?
O27 Tb2 2.482(2) . ?
O28 Tb2 2.472(2) . ?
Tb1 O10 2.323(2) 1_455 ?
Tb2 O21 2.299(2) 1_655 ?
